data_7236981
loop_
_publ_author_name
'He, Lei'
'Lan, Ying'
'Ma, Dongxin'
'Song, Xiangzhi'
'Duan, Lian'

_publ_section_title
;
 Fluorine-free, highly efficient, blue-green and sky-blue-emitting
 cationic iridium complexes and their use for efficient organic
 light-emitting diodes
;
_journal_issue 6
_journal_name_full 'Journal of Materials Chemistry C'
_journal_page_first 1509
_journal_paper_doi 10.1039/C7TC04747A
_journal_volume 6
_journal_year 2018
_chemical_formula_moiety 'C32 H28 Ir N6, 2(C H2 Cl2), F6 P'
_chemical_formula_sum 'C34 H32 Cl4 F6 Ir N6 P'
_chemical_formula_weight 1003.62
_space_group_crystal_system monoclinic
_space_group_IT_number 14
_space_group_name_Hall '-P 2ybc'
_space_group_name_H-M_alt 'P 1 21/c 1'
_atom_sites_solution_hydrogens geom
_atom_sites_solution_primary direct
_audit_creation_date 2017-09-21
_audit_creation_method
;
Olex2 1.2
(compiled 2017.08.10 svn.r3458 for OlexSys, GUI svn.r5381)
;
_audit_update_record
;
2017-10-18 deposited with the CCDC.
2018-01-26 downloaded from the CCDC.
;
_cell_angle_alpha 90
_cell_angle_beta 94.98(3)
_cell_angle_gamma 90
_cell_formula_units_Z 4
_cell_length_a 14.518(3)
_cell_length_b 13.853(3)
_cell_length_c 18.940(4)
_cell_measurement_reflns_used 12250
_cell_measurement_temperature 153(2)
_cell_measurement_theta_max 27.4855
_cell_measurement_theta_min 1.4079
_cell_volume 3794.8(14)
_computing_molecular_graphics 'Olex2 (Dolomanov et al., 2009)'
_computing_publication_material 'Olex2 (Dolomanov et al., 2009)'
_computing_structure_refinement 'XL (Sheldrick, 2008)'
_computing_structure_solution 'ShelXS (Sheldrick, 2008)'
_diffrn_ambient_temperature 153.15
_diffrn_measured_fraction_theta_full 0.995
_diffrn_measured_fraction_theta_max 0.990
_diffrn_measurement_device_type 'multiwire proportional'
_diffrn_measurement_method 'phi and omega scans'
_diffrn_radiation_monochromator graphite
_diffrn_radiation_type MoK\a
_diffrn_radiation_wavelength 0.71073
_diffrn_reflns_av_R_equivalents 0.0476
_diffrn_reflns_av_unetI/netI 0.0491
_diffrn_reflns_Laue_measured_fraction_full 0.995
_diffrn_reflns_Laue_measured_fraction_max 0.990
_diffrn_reflns_limit_h_max 18
_diffrn_reflns_limit_h_min -18
_diffrn_reflns_limit_k_max 17
_diffrn_reflns_limit_k_min -17
_diffrn_reflns_limit_l_max 24
_diffrn_reflns_limit_l_min -23
_diffrn_reflns_number 26826
_diffrn_reflns_point_group_measured_fraction_full 0.995
_diffrn_reflns_point_group_measured_fraction_max 0.990
_diffrn_reflns_theta_full 25.242
_diffrn_reflns_theta_max 27.533
_diffrn_reflns_theta_min 1.408
_exptl_absorpt_coefficient_mu 3.907
_exptl_absorpt_correction_T_max 1.0000
_exptl_absorpt_correction_T_min 0.5609
_exptl_absorpt_correction_type multi-scan
_exptl_absorpt_process_details 'CrystalClear (Rigaku Inc., 2008)'
_exptl_crystal_colour yellow
_exptl_crystal_density_diffrn 1.757
_exptl_crystal_description block
_exptl_crystal_F_000 1968
_exptl_crystal_size_max 0.32
_exptl_crystal_size_mid 0.3
_exptl_crystal_size_min 0.18
_refine_diff_density_max 1.527
_refine_diff_density_min -2.438
_refine_diff_density_rms 0.324
_refine_ls_extinction_method none
_refine_ls_goodness_of_fit_ref 1.190
_refine_ls_hydrogen_treatment constr
_refine_ls_matrix_type full
_refine_ls_number_parameters 594
_refine_ls_number_reflns 8645
_refine_ls_number_restraints 306
_refine_ls_restrained_S_all 1.220
_refine_ls_R_factor_all 0.0652
_refine_ls_R_factor_gt 0.0593
_refine_ls_shift/su_max 0.002
_refine_ls_shift/su_mean 0.000
_refine_ls_structure_factor_coef Fsqd
_refine_ls_weighting_details 'w=1/[\s^2^(Fo^2^)+(0.0880P)^2^+21.2306P] where P=(Fo^2^+2Fc^2^)/3'
_refine_ls_weighting_scheme calc
_refine_ls_wR_factor_gt 0.1618
_refine_ls_wR_factor_ref 0.1805
_reflns_Friedel_coverage 0.000
_reflns_number_gt 8185
_reflns_number_total 8645
_reflns_threshold_expression 'I > 2\s(I)'
_cod_data_source_file c7tc04747a2.cif
_cod_data_source_block bww16002a
_cod_original_cell_volume 3794.6(13)
_cod_database_code 7236981
_shelx_shelxl_version_number 2014/7
_shelx_space_group_comment
;
The symmetry employed for this shelxl refinement is uniquely defined
by the following loop, which should always be used as a source of
symmetry information in preference to the above space-group names.
They are only intended as comments.
;
_shelx_estimated_absorpt_t_max 0.540
_shelx_estimated_absorpt_t_min 0.368
_olex2_refinement_description
;
1. Fixed Uiso
 At 1.2 times of:
  All C(H) groups, All C(H,H) groups
 At 1.5 times of:
  All C(H,H,H) groups
2. Restrained distances
 Cl3A-C34 = Cl3-C34 = Cl4A-C34 = Cl4-C34
 1.77 with sigma of 0.02
 Cl4A-C34A = Cl4-C34 = Cl3-C34 = Cl3A-C34A
 1.77 with sigma of 0.02
 Cl1A-C33A = Cl2A-C33A = Cl2-C33 = Cl1-C33
 1.77 with sigma of 0.02
3. Uiso/Uaniso restraints and constraints
Cl4 \\sim Cl3 \\sim C34 \\sim Cl3A \\sim Cl4A \\sim C34A: within 1.7A with
sigma of 0.01 and sigma for terminal atoms of 0.01
Cl2 \\sim C33 \\sim Cl1 \\sim Cl2A \\sim C33A \\sim Cl1A: within 1.7A with
sigma of 0.01 and sigma for terminal atoms of 0.01
Cl4 \\sim Cl3 \\sim F5 \\sim F2 \\sim F3 \\sim F1 \\sim Cl2 \\sim C33 \\sim C34
\\sim Cl1 \\sim Cl3A \\sim Cl4A \\sim F1A \\sim F5A \\sim F3A \\sim F2A: within
1.7A with sigma of 0.01 and sigma for terminal atoms of 0.01
N6 \\sim C32 \\sim N6A \\sim C32A: within 1.7A with sigma of 0.01 and sigma for
terminal atoms of 0.01
C31A \\sim C31: within 1.7A with sigma of 0.01 and sigma for terminal atoms of
0.01
Uanis(Cl4) \\sim Ueq, Uanis(Cl4A) \\sim Ueq, Uanis(Cl3) \\sim Ueq, Uanis(Cl3A)
\\sim Ueq, Uanis(C34A) \\sim Ueq, Uanis(C34) \\sim Ueq: with sigma of 0.01 and
sigma for terminal atoms of 0.02
Uanis(Cl2A) \\sim Ueq, Uanis(C33A) \\sim Ueq, Uanis(Cl1A) \\sim Ueq, Uanis(C33)
\\sim Ueq, Uanis(Cl2) \\sim Ueq, Uanis(Cl1) \\sim Ueq: with sigma of 0.01 and
sigma for terminal atoms of 0.02
Uanis(F1) \\sim Ueq, Uanis(F1A) \\sim Ueq, Uanis(F2) \\sim Ueq, Uanis(F2A)
\\sim Ueq, Uanis(F3) \\sim Ueq, Uanis(F3A) \\sim Ueq, Uanis(F5) \\sim Ueq,
Uanis(F5A) \\sim Ueq, Uanis(Cl3A) \\sim Ueq, Uanis(C34) \\sim Ueq, Uanis(Cl3)
\\sim Ueq, Uanis(Cl4A) \\sim Ueq, Uanis(Cl4) \\sim Ueq, Uanis(Cl2) \\sim Ueq,
Uanis(C33) \\sim Ueq, Uanis(Cl1) \\sim Ueq: with sigma of 0.01 and sigma for
terminal atoms of 0.02
Uanis(C32) \\sim Ueq, Uanis(C32A) \\sim Ueq, Uanis(N6) \\sim Ueq, Uanis(N6A)
\\sim Ueq: with sigma of 0.01 and sigma for terminal atoms of 0.02
Uanis(C31A) \\sim Ueq, Uanis(C31) \\sim Ueq: with sigma of 0.01 and sigma for
terminal atoms of 0.01
4. Others
 Sof(Cl3A)=Sof(Cl4A)=Sof(C34A)=Sof(H34C)=Sof(H34D)=1-FVAR(1)
 Sof(Cl4)=Sof(Cl3)=Sof(C34)=Sof(H34A)=Sof(H34B)=FVAR(1)
 Sof(F1A)=Sof(F5A)=Sof(F3A)=Sof(F2A)=1-FVAR(2)
 Sof(F5)=Sof(F2)=Sof(F3)=Sof(F1)=FVAR(2)
 Sof(N6A)=Sof(C32A)=Sof(H32D)=Sof(H32E)=Sof(H32F)=Sof(C31A)=Sof(H31D)=
 Sof(H31E)=Sof(H31F)=1-FVAR(3)
 Sof(N6)=Sof(C31)=Sof(H31A)=Sof(H31B)=Sof(H31C)=Sof(C32)=Sof(H32A)=Sof(H32B)=
 Sof(H32C)=FVAR(3)
 Sof(Cl2A)=Sof(C33A)=Sof(H33C)=Sof(H33D)=Sof(Cl1A)=1-FVAR(4)
 Sof(Cl2)=Sof(C33)=Sof(H33A)=Sof(H33B)=Sof(Cl1)=FVAR(4)
5.a Secondary CH2 refined with riding coordinates:
 C33(H33A,H33B), C34(H34A,H34B), C34A(H34C,H34D), C33A(H33C,H33D)
5.b Aromatic/amide H refined with riding coordinates:
 C9(H9), C30(H30), C22(H22), C12(H12), C11(H11), C13(H13), C20(H20), C19(H19),
 C4(H4), C29(H29), C8(H8), C15(H15), C10(H10), C27(H27), C23(H23), C14(H14),
 C24(H24), C21(H21), C25(H25), C1(H1), C3(H3), C2(H2)
5.c Idealised Me refined as rotating group:
 C31(H31A,H31B,H31C), C32(H32A,H32B,H32C), C32A(H32D,H32E,H32F), C31A(H31D,
 H31E,H31F)
;
_olex2_submission_special_instructions 'No special instructions were received'

loop_
_space_group_symop_operation_xyz
'x, y, z'
'-x, y+1/2, -z+1/2'
'-x, -y, -z'
'x, -y-1/2, z-1/2'

loop_
_atom_site_label
_atom_site_type_symbol
_atom_site_fract_x
_atom_site_fract_y
_atom_site_fract_z
_atom_site_U_iso_or_equiv
_atom_site_adp_type
_atom_site_occupancy
_atom_site_site_symmetry_order
_atom_site_calc_flag
_atom_site_refinement_flags_posn
_atom_site_refinement_flags_adp
_atom_site_refinement_flags_occupancy
_atom_site_disorder_assembly
_atom_site_disorder_group
Ir1 Ir 0.91057(2) 0.51129(2) 0.17020(2) 0.02386(12) Uani 1 1 d . . . . .
N2 N 1.0304(4) 0.4392(4) 0.1561(3) 0.0250(12) Uani 1 1 d . . . . .
N1 N 0.7980(4) 0.5953(5) 0.1860(3) 0.0279(13) Uani 1 1 d . . . . .
C7 C 0.9467(5) 0.6326(5) 0.1205(3) 0.0242(13) Uani 1 1 d . . . . .
C6 C 0.8812(5) 0.7085(6) 0.1205(4) 0.0286(15) Uani 1 1 d . . . . .
C9 C 1.0445(5) 0.7418(6) 0.0579(4) 0.0324(17) Uani 1 1 d . . . . .
H9 H 1.1003 0.7530 0.0365 0.039 Uiso 1 1 calc R . . . .
C5 C 0.7977(5) 0.6852(6) 0.1558(4) 0.0301(16) Uani 1 1 d . . . . .
C18 C 0.9888(5) 0.5547(6) 0.2584(4) 0.0272(15) Uani 1 1 d . . . . .
N3 N 0.8246(4) 0.4424(4) 0.0848(3) 0.0244(12) Uani 1 1 d . . . . .
C30 C 0.8007(5) 0.4780(6) 0.0187(4) 0.0296(16) Uani 1 1 d . . . . .
H30 H 0.8264 0.5383 0.0066 0.035 Uiso 1 1 calc R . . . .
C17 C 1.0756(5) 0.5121(4) 0.2672(4) 0.0241(14) Uani 1 1 d . . . . .
N5 N 0.8042(5) 0.3284(5) 0.1711(3) 0.0291(13) Uani 1 1 d . . . . .
C22 C 1.1351(6) 0.5258(6) 0.3284(4) 0.0341(17) Uani 1 1 d . . . . .
H22 H 1.1936 0.4947 0.3335 0.041 Uiso 1 1 calc R . . . .
C12 C 1.0446(5) 0.3830(6) 0.1005(4) 0.0309(16) Uani 1 1 d . . . . .
H12 H 0.9959 0.3769 0.0639 0.037 Uiso 1 1 calc R . . . .
C11 C 0.8979(6) 0.7981(6) 0.0909(4) 0.0335(17) Uani 1 1 d . . . . .
H11 H 0.8534 0.8483 0.0922 0.040 Uiso 1 1 calc R . . . .
C16 C 1.1004(5) 0.4488(6) 0.2091(4) 0.0274(14) Uani 1 1 d . . . . .
C13 C 1.1255(6) 0.3337(6) 0.0934(4) 0.0326(16) Uani 1 1 d . . . . .
H13 H 1.1319 0.2933 0.0536 0.039 Uiso 1 1 calc R . . . .
C20 C 1.0225(6) 0.6301(6) 0.3732(4) 0.0365(18) Uani 1 1 d . . . . .
H20 H 1.0037 0.6714 0.4094 0.044 Uiso 1 1 calc R . . . .
C19 C 0.9634(6) 0.6156(6) 0.3121(4) 0.0314(16) Uani 1 1 d . . . . .
H19 H 0.9053 0.6476 0.3069 0.038 Uiso 1 1 calc R . . . .
N4 N 0.8613(4) 0.3837(5) 0.2152(3) 0.0282(13) Uani 1 1 d . . . . .
C4 C 0.7233(6) 0.7473(7) 0.1599(5) 0.0397(19) Uani 1 1 d . . . . .
H4 H 0.7232 0.8087 0.1376 0.048 Uiso 1 1 calc R . . . .
C29 C 0.7429(5) 0.4334(6) -0.0310(4) 0.0303(16) Uani 1 1 d . . . . .
H29 H 0.7298 0.4620 -0.0764 0.036 Uiso 1 1 calc R . . . .
C8 C 1.0276(5) 0.6504(5) 0.0885(4) 0.0261(14) Uani 1 1 d . . . . .
H8 H 1.0724 0.6007 0.0870 0.031 Uiso 1 1 calc R . . . .
C15 C 1.1848(6) 0.4010(6) 0.2048(4) 0.0367(18) Uani 1 1 d . . . . .
H15 H 1.2332 0.4071 0.2416 0.044 Uiso 1 1 calc R . . . .
N6 N 0.6525(18) 0.289(2) -0.0667(15) 0.043(4) Uani 0.58(3) 1 d . U P A 1
C26 C 0.7821(4) 0.3585(5) 0.0997(3) 0.0223(13) Uani 1 1 d . . . . .
C10 C 0.9795(6) 0.8141(6) 0.0596(4) 0.0342(17) Uani 1 1 d . . . . .
H10 H 0.9906 0.8752 0.0392 0.041 Uiso 1 1 calc R . . . .
C27 C 0.7231(5) 0.3076(5) 0.0540(4) 0.0307(16) Uani 1 1 d . . . . .
H27 H 0.6966 0.2488 0.0683 0.037 Uiso 1 1 calc R . . . .
C23 C 0.8735(6) 0.3359(6) 0.2759(4) 0.0352(17) Uani 1 1 d . . . . .
H23 H 0.9114 0.3573 0.3163 0.042 Uiso 1 1 calc R . . . .
C28 C 0.7021(5) 0.3440(6) -0.0153(4) 0.0324(16) Uani 1 1 d . . . . .
C14 C 1.1962(6) 0.3443(6) 0.1452(5) 0.0361(18) Uani 1 1 d . . . . .
H14 H 1.2536 0.3130 0.1406 0.043 Uiso 1 1 calc R . . . .
C24 C 0.8227(6) 0.2488(7) 0.2724(4) 0.040(2) Uani 1 1 d . . . . .
H24 H 0.8193 0.2018 0.3086 0.048 Uiso 1 1 calc R . . . .
C21 C 1.1075(6) 0.5857(6) 0.3821(4) 0.0355(17) Uani 1 1 d . . . . .
H21 H 1.1470 0.5956 0.4242 0.043 Uiso 1 1 calc R . . . .
C25 C 0.7790(6) 0.2471(6) 0.2048(4) 0.0380(18) Uani 1 1 d . . . . .
H25 H 0.7387 0.1980 0.1852 0.046 Uiso 1 1 calc R . . . .
Cl4 Cl 0.6806(4) -0.1872(4) -0.0281(3) 0.0851(18) Uani 0.721(7) 1 d D U P B 1
Cl3 Cl 0.7946(4) -0.0350(6) -0.0713(3) 0.102(2) Uani 0.721(7) 1 d D U P B 1
P1 P 0.57132(16) 0.03333(18) 0.14477(13) 0.0375(5) Uani 1 1 d . . . . .
F6 F 0.6540(4) 0.0885(5) 0.1119(3) 0.0604(16) Uani 1 1 d . . . . .
F4 F 0.4856(6) -0.0166(6) 0.1766(5) 0.081(2) Uani 1 1 d . . . . .
F5 F 0.5262(10) 0.0094(11) 0.0684(8) 0.066(3) Uani 0.558(8) 1 d . U P C 1
F2 F 0.6224(11) 0.0553(12) 0.2204(6) 0.077(3) Uani 0.558(8) 1 d . U P C 1
F3 F 0.6303(10) -0.0614(10) 0.1465(9) 0.079(3) Uani 0.558(8) 1 d . U P C 1
F1 F 0.5128(10) 0.1277(11) 0.1448(9) 0.084(3) Uani 0.558(8) 1 d . U P C 1
C1 C 0.7265(6) 0.5694(7) 0.2210(4) 0.0373(18) Uani 1 1 d . . . . .
H1 H 0.7273 0.5073 0.2423 0.045 Uiso 1 1 calc R . . . .
C3 C 0.6494(6) 0.7195(8) 0.1966(5) 0.052(3) Uani 1 1 d . . . . .
H3 H 0.5986 0.7619 0.2004 0.062 Uiso 1 1 calc R . . . .
Cl2 Cl 0.5270(17) 0.5869(18) -0.0765(11) 0.169(5) Uani 0.418(8) 1 d D U P D 1
C31 C 0.620(2) 0.327(2) -0.1351(16) 0.042(5) Uani 0.58(3) 1 d . U P A 1
H31A H 0.5527 0.3298 -0.1392 0.063 Uiso 0.58(3) 1 calc GR . P A 1
H31B H 0.6408 0.2839 -0.1720 0.063 Uiso 0.58(3) 1 calc GR . P A 1
H31C H 0.6458 0.3913 -0.1408 0.063 Uiso 0.58(3) 1 calc GR . P A 1
C33 C 0.499(3) 0.687(2) -0.1315(19) 0.149(7) Uani 0.418(8) 1 d D U P D 1
H33A H 0.5565 0.7142 -0.1481 0.179 Uiso 0.418(8) 1 calc R . P D 1
H33B H 0.4702 0.7376 -0.1037 0.179 Uiso 0.418(8) 1 calc R . P D 1
C2 C 0.6507(6) 0.6287(8) 0.2279(5) 0.050(2) Uani 1 1 d . . . . .
H2 H 0.6008 0.6076 0.2534 0.061 Uiso 1 1 calc R . . . .
C32 C 0.6158(16) 0.1975(14) -0.0504(10) 0.045(3) Uani 0.58(3) 1 d . U P A 1
H32A H 0.6665 0.1516 -0.0401 0.068 Uiso 0.58(3) 1 calc GR . P A 1
H32B H 0.5752 0.1743 -0.0909 0.068 Uiso 0.58(3) 1 calc GR . P A 1
H32C H 0.5802 0.2033 -0.0089 0.068 Uiso 0.58(3) 1 calc GR . P A 1
C34 C 0.6892(16) -0.0501(9) -0.039(2) 0.097(4) Uani 0.721(7) 1 d D U P B 1
H34A H 0.6387 -0.0251 -0.0721 0.116 Uiso 0.721(7) 1 calc R . P B 1
H34B H 0.6871 -0.0170 0.0077 0.116 Uiso 0.721(7) 1 calc R . P B 1
Cl1 Cl 0.4210(6) 0.6550(7) -0.2070(5) 0.080(3) Uani 0.418(8) 1 d D U P D 1
Cl3A Cl 0.7734(10) 0.0496(14) -0.0788(8) 0.100(4) Uani 0.279(7) 1 d D U P B 2
Cl4A Cl 0.7347(11) -0.1433(12) -0.0603(8) 0.097(3) Uani 0.279(7) 1 d D U P B 2
F1A F 0.5581(14) 0.1305(14) 0.1890(10) 0.083(4) Uani 0.442(8) 1 d . U P C 2
F5A F 0.5082(11) 0.0705(15) 0.0772(10) 0.073(3) Uani 0.442(8) 1 d . U P C 2
F3A F 0.5871(13) -0.0634(13) 0.1008(10) 0.075(3) Uani 0.442(8) 1 d . U P C 2
F2A F 0.6341(13) -0.0147(14) 0.2067(11) 0.074(4) Uani 0.442(8) 1 d . U P C 2
C34A C 0.700(6) -0.0276(16) -0.036(5) 0.101(5) Uani 0.279(7) 1 d D U P B 2
H34C H 0.6347 -0.0157 -0.0527 0.121 Uiso 0.279(7) 1 calc R . P B 2
H34D H 0.7087 -0.0189 0.0158 0.121 Uiso 0.279(7) 1 calc R . P B 2
N6A N 0.637(2) 0.304(3) -0.060(2) 0.042(4) Uani 0.42(3) 1 d . U P A 2
C32A C 0.579(2) 0.224(2) -0.0383(14) 0.045(4) Uani 0.42(3) 1 d . U P A 2
H32D H 0.6174 0.1681 -0.0245 0.068 Uiso 0.42(3) 1 calc GR . P A 2
H32E H 0.5341 0.2062 -0.0781 0.068 Uiso 0.42(3) 1 calc GR . P A 2
H32F H 0.5451 0.2445 0.0019 0.068 Uiso 0.42(3) 1 calc GR . P A 2
Cl2A Cl 0.5692(11) 0.6222(11) -0.0138(8) 0.194(5) Uani 0.582(8) 1 d D U P D 2
C33A C 0.501(4) 0.564(4) -0.0836(11) 0.167(7) Uani 0.582(8) 1 d D U P D 2
H33C H 0.5135 0.4932 -0.0822 0.201 Uiso 0.582(8) 1 calc R . P D 2
H33D H 0.4346 0.5738 -0.0783 0.201 Uiso 0.582(8) 1 calc R . P D 2
Cl1A Cl 0.5306(8) 0.6128(8) -0.1651(6) 0.142(4) Uani 0.582(8) 1 d D U P D 2
C31A C 0.609(3) 0.347(3) -0.129(2) 0.042(5) Uani 0.42(3) 1 d . U P A 2
H31D H 0.5912 0.4146 -0.1219 0.063 Uiso 0.42(3) 1 calc GR . P A 2
H31E H 0.5561 0.3117 -0.1515 0.063 Uiso 0.42(3) 1 calc GR . P A 2
H31F H 0.6605 0.3445 -0.1586 0.063 Uiso 0.42(3) 1 calc GR . P A 2

loop_
_atom_site_aniso_label
_atom_site_aniso_U_11
_atom_site_aniso_U_22
_atom_site_aniso_U_33
_atom_site_aniso_U_23
_atom_site_aniso_U_13
_atom_site_aniso_U_12
Ir1 0.02522(17) 0.02797(18) 0.01798(17) -0.00060(9) -0.00055(11) -0.00095(10)
N2 0.031(3) 0.024(3) 0.020(3) 0.002(2) 0.000(2) -0.003(2)
N1 0.021(3) 0.042(4) 0.021(3) 0.000(3) 0.003(2) 0.003(3)
C7 0.030(3) 0.025(3) 0.017(3) -0.004(3) -0.002(3) -0.001(3)
C6 0.032(4) 0.033(4) 0.020(3) 0.000(3) -0.003(3) 0.001(3)
C9 0.033(4) 0.044(5) 0.019(3) -0.001(3) -0.001(3) -0.012(3)
C5 0.029(4) 0.040(4) 0.020(3) -0.005(3) -0.003(3) 0.000(3)
C18 0.031(4) 0.032(4) 0.018(3) -0.002(3) -0.002(3) -0.006(3)
N3 0.026(3) 0.031(3) 0.015(3) -0.001(2) -0.007(2) -0.003(2)
C30 0.031(4) 0.029(4) 0.027(4) 0.005(3) -0.003(3) -0.003(3)
C17 0.035(4) 0.012(3) 0.025(4) 0.001(2) -0.004(3) 0.000(2)
N5 0.036(3) 0.026(3) 0.023(3) 0.006(2) -0.005(3) -0.004(3)
C22 0.037(4) 0.033(4) 0.031(4) -0.004(3) -0.005(3) -0.003(3)
C12 0.034(4) 0.031(4) 0.027(4) -0.004(3) 0.003(3) 0.001(3)
C11 0.050(5) 0.023(3) 0.027(4) -0.002(3) -0.003(3) 0.005(3)
C16 0.026(3) 0.031(4) 0.024(3) -0.003(3) -0.006(3) 0.000(3)
C13 0.040(4) 0.027(4) 0.031(4) -0.002(3) 0.007(3) 0.004(3)
C20 0.047(5) 0.038(4) 0.026(4) -0.006(3) 0.008(3) -0.006(4)
C19 0.037(4) 0.036(4) 0.021(3) -0.006(3) 0.004(3) 0.006(3)
N4 0.031(3) 0.031(3) 0.023(3) 0.009(2) -0.002(2) -0.007(3)
C4 0.035(4) 0.043(5) 0.041(5) -0.007(4) 0.001(3) 0.007(4)
C29 0.034(4) 0.036(4) 0.021(3) 0.009(3) 0.002(3) 0.001(3)
C8 0.029(3) 0.027(4) 0.022(3) -0.003(3) 0.000(3) -0.002(3)
C15 0.037(4) 0.038(4) 0.034(4) 0.000(3) -0.003(3) 0.009(3)
N6 0.045(6) 0.044(6) 0.037(5) 0.001(5) -0.013(5) -0.001(5)
C26 0.019(3) 0.028(3) 0.020(3) 0.002(3) -0.001(2) 0.001(3)
C10 0.039(4) 0.032(4) 0.031(4) -0.002(3) -0.004(3) -0.010(3)
C27 0.035(4) 0.026(4) 0.030(4) 0.005(3) -0.003(3) -0.004(3)
C23 0.043(4) 0.043(5) 0.018(3) 0.007(3) -0.005(3) -0.004(4)
C28 0.030(4) 0.039(4) 0.026(4) 0.009(3) -0.009(3) 0.001(3)
C14 0.031(4) 0.035(4) 0.042(5) 0.000(4) 0.002(3) 0.010(3)
C24 0.052(5) 0.041(5) 0.026(4) 0.010(3) -0.012(4) -0.009(4)
C21 0.046(5) 0.031(4) 0.028(4) 0.000(3) -0.005(3) -0.005(3)
C25 0.043(5) 0.037(4) 0.032(4) 0.009(3) -0.007(3) -0.009(4)
Cl4 0.070(3) 0.112(4) 0.071(3) -0.030(3) -0.007(2) 0.042(3)
Cl3 0.069(3) 0.157(6) 0.084(3) 0.000(4) 0.020(3) 0.018(3)
P1 0.0349(11) 0.0383(11) 0.0389(12) -0.0019(10) 0.0019(9) 0.0006(9)
F6 0.053(3) 0.064(4) 0.062(4) 0.011(3) -0.007(3) -0.022(3)
F4 0.072(5) 0.094(6) 0.080(6) 0.008(4) 0.021(4) -0.021(4)
F5 0.055(5) 0.078(6) 0.063(6) -0.013(5) -0.008(5) -0.004(5)
F2 0.093(6) 0.092(7) 0.044(5) -0.008(5) -0.007(5) -0.022(6)
F3 0.077(6) 0.063(6) 0.095(7) 0.004(6) -0.008(6) 0.018(5)
F1 0.077(6) 0.080(6) 0.096(7) -0.008(6) 0.011(6) 0.023(6)
C1 0.034(4) 0.044(5) 0.036(4) 0.003(4) 0.010(3) -0.001(4)
C3 0.030(4) 0.071(7) 0.054(6) -0.014(5) 0.000(4) 0.013(4)
Cl2 0.181(9) 0.169(9) 0.155(8) -0.002(7) 0.012(7) 0.041(7)
C31 0.041(7) 0.046(9) 0.037(6) -0.003(6) -0.008(6) 0.006(6)
C33 0.157(10) 0.143(9) 0.151(9) -0.003(8) 0.032(8) 0.002(8)
C2 0.026(4) 0.077(7) 0.050(5) -0.003(5) 0.015(4) 0.004(4)
C32 0.049(7) 0.042(6) 0.043(6) -0.003(5) -0.012(6) -0.002(6)
C34 0.082(7) 0.116(7) 0.093(7) -0.014(6) 0.010(6) 0.017(6)
Cl1 0.071(5) 0.084(6) 0.086(6) -0.018(4) 0.011(4) 0.004(4)
Cl3A 0.073(6) 0.152(9) 0.078(6) -0.007(7) 0.023(5) -0.016(7)
Cl4A 0.088(6) 0.110(7) 0.091(6) -0.027(6) -0.001(5) 0.033(6)
F1A 0.089(7) 0.085(7) 0.074(7) -0.025(6) 0.006(6) 0.004(6)
F5A 0.055(6) 0.086(7) 0.076(6) 0.007(7) -0.006(6) 0.008(6)
F3A 0.080(7) 0.066(6) 0.080(7) -0.008(6) 0.009(6) 0.007(6)
F2A 0.075(7) 0.079(7) 0.067(7) 0.022(6) -0.006(6) 0.008(6)
C34A 0.082(7) 0.128(7) 0.093(7) -0.003(6) 0.013(6) 0.012(6)
N6A 0.043(7) 0.043(7) 0.038(6) 0.001(5) -0.010(5) -0.002(5)
C32A 0.043(7) 0.047(7) 0.044(6) 0.001(6) -0.009(6) -0.006(6)
Cl2A 0.212(10) 0.192(9) 0.178(9) -0.008(8) 0.018(8) 0.053(8)
C33A 0.173(10) 0.170(10) 0.160(9) -0.002(8) 0.018(8) 0.027(8)
Cl1A 0.161(8) 0.132(7) 0.138(7) -0.006(6) 0.047(6) -0.004(6)
C31A 0.042(8) 0.044(9) 0.038(7) -0.003(7) -0.008(6) 0.000(7)

loop_
_atom_type_symbol
_atom_type_description
_atom_type_scat_dispersion_real
_atom_type_scat_dispersion_imag
_atom_type_scat_source
C C 0.0033 0.0016 'International Tables Vol C Tables 4.2.6.8 and 6.1.1.4'
H H 0.0000 0.0000 'International Tables Vol C Tables 4.2.6.8 and 6.1.1.4'
Cl Cl 0.1484 0.1585 'International Tables Vol C Tables 4.2.6.8 and 6.1.1.4'
F F 0.0171 0.0103 'International Tables Vol C Tables 4.2.6.8 and 6.1.1.4'
Ir Ir -1.4442 7.9887 'International Tables Vol C Tables 4.2.6.8 and 6.1.1.4'
N N 0.0061 0.0033 'International Tables Vol C Tables 4.2.6.8 and 6.1.1.4'
P P 0.1023 0.0942 'International Tables Vol C Tables 4.2.6.8 and 6.1.1.4'

loop_
_geom_angle_atom_site_label_1
_geom_angle_atom_site_label_2
_geom_angle_atom_site_label_3
_geom_angle
N2 Ir1 N1 174.5(2)
N2 Ir1 N3 97.4(2)
N2 Ir1 N4 88.1(2)
N1 Ir1 N3 86.8(2)
N1 Ir1 N4 96.5(3)
C7 Ir1 N2 95.0(3)
C7 Ir1 N1 80.7(3)
C7 Ir1 C18 89.3(3)
C7 Ir1 N3 100.0(2)
C7 Ir1 N4 174.5(2)
C18 Ir1 N2 80.2(3)
C18 Ir1 N1 96.2(3)
C18 Ir1 N3 170.6(3)
C18 Ir1 N4 95.8(3)
N4 Ir1 N3 75.0(2)
C12 N2 Ir1 125.3(5)
C12 N2 C16 118.5(7)
C16 N2 Ir1 116.2(5)
C5 N1 Ir1 115.4(5)
C1 N1 Ir1 125.9(6)
C1 N1 C5 118.7(7)
C6 C7 Ir1 114.6(5)
C8 C7 Ir1 128.0(5)
C8 C7 C6 117.4(7)
C7 C6 C5 114.6(7)
C11 C6 C7 121.5(7)
C11 C6 C5 123.9(7)
C8 C9 H9 120.2
C10 C9 H9 120.2
C10 C9 C8 119.6(7)
N1 C5 C6 114.6(7)
N1 C5 C4 121.0(7)
C4 C5 C6 124.4(8)
C17 C18 Ir1 114.2(5)
C17 C18 C19 117.6(7)
C19 C18 Ir1 128.0(6)
C30 N3 Ir1 127.5(5)
C26 N3 Ir1 117.6(4)
C26 N3 C30 114.6(6)
N3 C30 H30 117.7
C29 C30 N3 124.5(7)
C29 C30 H30 117.7
C18 C17 C22 122.1(7)
C18 C17 C16 116.2(7)
C22 C17 C16 121.7(7)
N4 N5 C26 119.5(6)
C25 N5 N4 110.7(6)
C25 N5 C26 129.7(7)
C17 C22 H22 120.4
C17 C22 C21 119.3(8)
C21 C22 H22 120.4
N2 C12 H12 118.1
N2 C12 C13 123.8(7)
C13 C12 H12 118.1
C6 C11 H11 120.1
C10 C11 C6 119.9(7)
C10 C11 H11 120.1
N2 C16 C17 112.9(6)
N2 C16 C15 120.5(7)
C15 C16 C17 126.6(7)
C12 C13 H13 120.9
C14 C13 C12 118.2(7)
C14 C13 H13 120.9
C19 C20 H20 119.4
C21 C20 H20 119.4
C21 C20 C19 121.2(7)
C18 C19 H19 119.7
C20 C19 C18 120.7(7)
C20 C19 H19 119.7
N5 N4 Ir1 115.7(4)
C23 N4 Ir1 138.0(6)
C23 N4 N5 106.2(6)
C5 C4 H4 120.1
C3 C4 C5 119.8(9)
C3 C4 H4 120.1
C30 C29 H29 120.1
C30 C29 C28 119.9(7)
C28 C29 H29 120.1
C7 C8 C9 121.2(7)
C7 C8 H8 119.4
C9 C8 H8 119.4
C16 C15 H15 120.7
C14 C15 C16 118.6(7)
C14 C15 H15 120.7
C28 N6 C31 123(2)
C28 N6 C32 121(2)
C32 N6 C31 115(2)
N3 C26 N5 112.2(6)
N3 C26 C27 125.8(6)
C27 C26 N5 122.0(6)
C9 C10 C11 120.4(7)
C9 C10 H10 119.8
C11 C10 H10 119.8
C26 C27 H27 120.7
C26 C27 C28 118.6(7)
C28 C27 H27 120.7
N4 C23 H23 124.6
N4 C23 C24 110.8(7)
C24 C23 H23 124.6
N6 C28 C29 122.1(14)
N6 C28 C27 121.0(14)
C27 C28 C29 116.5(7)
N6A C28 C29 121.4(19)
N6A C28 C27 121.3(19)
C13 C14 C15 120.4(7)
C13 C14 H14 119.8
C15 C14 H14 119.8
C23 C24 H24 127.6
C25 C24 C23 104.8(7)
C25 C24 H24 127.6
C22 C21 H21 120.4
C20 C21 C22 119.1(8)
C20 C21 H21 120.4
N5 C25 C24 107.4(7)
N5 C25 H25 126.3
C24 C25 H25 126.3
F6 P1 F1A 86.0(7)
F6 P1 F3A 92.9(7)
F4 P1 F6 176.9(4)
F4 P1 F1A 91.9(8)
F4 P1 F5A 91.8(7)
F4 P1 F3A 89.2(7)
F5 P1 F6 90.6(6)
F5 P1 F4 88.9(6)
F5 P1 F2 176.7(8)
F2 P1 F6 87.2(6)
F2 P1 F4 93.4(6)
F3 P1 F6 88.9(6)
F3 P1 F4 94.1(7)
F3 P1 F5 91.5(8)
F3 P1 F2 86.0(9)
F1 P1 F6 91.5(6)
F1 P1 F4 85.4(6)
F1 P1 F5 89.7(8)
F1 P1 F2 92.9(9)
F1 P1 F3 178.8(9)
F5A P1 F6 86.1(7)
F5A P1 F1A 93.5(11)
F5A P1 F3A 87.2(10)
F3A P1 F1A 178.6(10)
F2A P1 F6 95.0(8)
F2A P1 F4 87.4(8)
F2A P1 F1A 93.1(11)
F2A P1 F5A 173.4(11)
F2A P1 F3A 86.2(10)
N1 C1 H1 118.4
N1 C1 C2 123.2(9)
C2 C1 H1 118.4
C4 C3 H3 120.5
C4 C3 C2 119.0(8)
C2 C3 H3 120.5
N6 C31 H31A 109.5
N6 C31 H31B 109.5
N6 C31 H31C 109.5
H31A C31 H31B 109.5
H31A C31 H31C 109.5
H31B C31 H31C 109.5
Cl2 C33 H33A 109.3
Cl2 C33 H33B 109.3
Cl2 C33 Cl1 111.8(18)
H33A C33 H33B 107.9
Cl1 C33 H33A 109.3
Cl1 C33 H33B 109.3
C1 C2 C3 118.4(8)
C1 C2 H2 120.8
C3 C2 H2 120.8
N6 C32 H32A 109.5
N6 C32 H32B 109.5
N6 C32 H32C 109.5
H32A C32 H32B 109.5
H32A C32 H32C 109.5
H32B C32 H32C 109.5
Cl4 C34 H34A 111.1
Cl4 C34 H34B 111.1
Cl3 C34 Cl4 103.1(7)
Cl3 C34 H34A 111.1
Cl3 C34 H34B 111.1
H34A C34 H34B 109.1
Cl3A C34A Cl4A 104.0(16)
Cl3A C34A H34C 111.0
Cl3A C34A H34D 111.0
Cl4A C34A H34C 111.0
Cl4A C34A H34D 111.0
H34C C34A H34D 109.0
C28 N6A C32A 122(3)
C28 N6A C31A 121(3)
C31A N6A C32A 116(3)
N6A C32A H32D 109.5
N6A C32A H32E 109.5
N6A C32A H32F 109.5
H32D C32A H32E 109.5
H32D C32A H32F 109.5
H32E C32A H32F 109.5
Cl2A C33A H33C 110.1
Cl2A C33A H33D 110.1
H33C C33A H33D 108.4
Cl1A C33A Cl2A 108.1(16)
Cl1A C33A H33C 110.1
Cl1A C33A H33D 110.1
N6A C31A H31D 109.5
N6A C31A H31E 109.5
N6A C31A H31F 109.5
H31D C31A H31E 109.5
H31D C31A H31F 109.5
H31E C31A H31F 109.5

loop_
_geom_bond_atom_site_label_1
_geom_bond_atom_site_label_2
_geom_bond_distance
Ir1 N2 2.044(6)
Ir1 N1 2.050(6)
Ir1 C7 2.018(7)
Ir1 C18 2.028(7)
Ir1 N3 2.175(6)
Ir1 N4 2.114(6)
N2 C12 1.339(9)
N2 C16 1.373(9)
N1 C5 1.369(10)
N1 C1 1.328(9)
C7 C6 1.418(10)
C7 C8 1.389(10)
C6 C5 1.472(10)
C6 C11 1.391(11)
C9 H9 0.9500
C9 C8 1.422(11)
C9 C10 1.378(12)
C5 C4 1.388(11)
C18 C17 1.389(11)
C18 C19 1.396(10)
N3 C30 1.364(9)
N3 C26 1.357(9)
C30 H30 0.9500
C30 C29 1.354(11)
C17 C22 1.397(11)
C17 C16 1.476(10)
N5 N4 1.361(9)
N5 C26 1.426(9)
N5 C25 1.359(10)
C22 H22 0.9500
C22 C21 1.398(11)
C12 H12 0.9500
C12 C13 1.375(11)
C11 H11 0.9500
C11 C10 1.388(11)
C16 C15 1.400(10)
C13 H13 0.9500
C13 C14 1.364(12)
C20 H20 0.9500
C20 C19 1.394(11)
C20 C21 1.377(12)
C19 H19 0.9500
N4 C23 1.326(9)
C4 H4 0.9500
C4 C3 1.381(13)
C29 H29 0.9500
C29 C28 1.416(11)
C8 H8 0.9500
C15 H15 0.9500
C15 C14 1.397(11)
N6 C28 1.39(3)
N6 C31 1.43(4)
N6 C32 1.42(3)
C26 C27 1.361(10)
C10 H10 0.9500
C27 H27 0.9500
C27 C28 1.414(10)
C23 H23 0.9500
C23 C24 1.413(12)
C28 N6A 1.33(4)
C14 H14 0.9500
C24 H24 0.9500
C24 C25 1.380(11)
C21 H21 0.9500
C25 H25 0.9500
Cl4 C34 1.916(12)
Cl3 C34 1.712(12)
P1 F6 1.593(6)
P1 F4 1.587(8)
P1 F5 1.571(14)
P1 F2 1.585(12)
P1 F3 1.566(13)
P1 F1 1.559(14)
P1 F1A 1.605(18)
P1 F5A 1.593(17)
P1 F3A 1.605(17)
P1 F2A 1.569(17)
C1 H1 0.9500
C1 C2 1.389(12)
C3 H3 0.9500
C3 C2 1.391(15)
Cl2 C33 1.76(2)
C31 H31A 0.9800
C31 H31B 0.9800
C31 H31C 0.9800
C33 H33A 0.9900
C33 H33B 0.9900
C33 Cl1 1.802(19)
C2 H2 0.9500
C32 H32A 0.9800
C32 H32B 0.9800
C32 H32C 0.9800
C34 H34A 0.9900
C34 H34B 0.9900
Cl3A C34A 1.75(2)
Cl4A C34A 1.75(2)
C34A H34C 0.9900
C34A H34D 0.9900
N6A C32A 1.47(4)
N6A C31A 1.46(6)
C32A H32D 0.9800
C32A H32E 0.9800
C32A H32F 0.9800
Cl2A C33A 1.78(2)
C33A H33C 0.9900
C33A H33D 0.9900
C33A Cl1A 1.78(2)
C31A H31D 0.9800
C31A H31E 0.9800
C31A H31F 0.9800

loop_
_geom_torsion_atom_site_label_1
_geom_torsion_atom_site_label_2
_geom_torsion_atom_site_label_3
_geom_torsion_atom_site_label_4
_geom_torsion
Ir1 N2 C12 C13 -178.4(6)
Ir1 N2 C16 C17 -0.9(8)
Ir1 N2 C16 C15 179.1(6)
Ir1 N1 C5 C6 -3.4(8)
Ir1 N1 C5 C4 177.0(6)
Ir1 N1 C1 C2 -177.8(7)
Ir1 C7 C6 C5 -0.9(8)
Ir1 C7 C6 C11 177.3(6)
Ir1 C7 C8 C9 -177.4(5)
Ir1 C18 C17 C22 -173.3(6)
Ir1 C18 C17 C16 4.8(8)
Ir1 C18 C19 C20 173.0(6)
Ir1 N3 C30 C29 -176.5(6)
Ir1 N3 C26 N5 -1.4(8)
Ir1 N3 C26 C27 177.2(6)
Ir1 N4 C23 C24 -176.6(6)
N2 C12 C13 C14 -1.6(12)
N2 C16 C15 C14 0.4(12)
N1 C5 C4 C3 1.8(12)
N1 C1 C2 C3 0.1(15)
C7 C6 C5 N1 2.8(9)
C7 C6 C5 C4 -177.7(7)
C7 C6 C11 C10 1.0(11)
C6 C7 C8 C9 0.9(10)
C6 C5 C4 C3 -177.7(8)
C6 C11 C10 C9 -0.3(11)
C5 N1 C1 C2 0.7(12)
C5 C6 C11 C10 178.9(7)
C5 C4 C3 C2 -1.0(14)
C18 C17 C22 C21 -1.3(12)
C18 C17 C16 N2 -2.6(9)
C18 C17 C16 C15 177.4(8)
N3 C30 C29 C28 0.7(13)
N3 C26 C27 C28 -0.7(12)
C30 N3 C26 N5 -175.6(6)
C30 N3 C26 C27 2.9(11)
C30 C29 C28 N6 -171.3(14)
C30 C29 C28 C27 1.7(12)
C30 C29 C28 N6A 172.2(19)
C17 C18 C19 C20 -2.0(11)
C17 C22 C21 C20 -0.2(12)
C17 C16 C15 C14 -179.5(8)
N5 N4 C23 C24 -1.1(10)
N5 C26 C27 C28 177.7(7)
C22 C17 C16 N2 175.6(7)
C22 C17 C16 C15 -4.5(12)
C12 N2 C16 C17 -179.7(6)
C12 N2 C16 C15 0.4(11)
C12 C13 C14 C15 2.4(12)
C11 C6 C5 N1 -175.2(7)
C11 C6 C5 C4 4.3(12)
C16 N2 C12 C13 0.2(11)
C16 C17 C22 C21 -179.3(7)
C16 C15 C14 C13 -1.8(13)
C19 C18 C17 C22 2.4(11)
C19 C18 C17 C16 -179.5(7)
C19 C20 C21 C22 0.6(13)
N4 N5 C26 N3 0.8(9)
N4 N5 C26 C27 -177.8(7)
N4 N5 C25 C24 -1.3(10)
N4 C23 C24 C25 0.3(11)
C4 C3 C2 C1 0.1(15)
C29 C28 N6A C32A -165(2)
C29 C28 N6A C31A 4(4)
C8 C7 C6 C5 -179.4(6)
C8 C7 C6 C11 -1.3(10)
C8 C9 C10 C11 0.0(11)
C26 N3 C30 C29 -2.9(11)
C26 N5 N4 Ir1 0.2(8)
C26 N5 N4 C23 -176.5(7)
C26 N5 C25 C24 176.4(8)
C26 C27 C28 C29 -1.7(11)
C26 C27 C28 N6 171.4(14)
C26 C27 C28 N6A -172.3(18)
C10 C9 C8 C7 -0.3(11)
C27 C28 N6A C32A 5(4)
C27 C28 N6A C31A 174(2)
C23 C24 C25 N5 0.5(10)
C21 C20 C19 C18 0.6(13)
C25 N5 N4 Ir1 178.2(6)
C25 N5 N4 C23 1.5(9)
C25 N5 C26 N3 -176.7(8)
C25 N5 C26 C27 4.7(12)
C1 N1 C5 C6 177.9(7)
C1 N1 C5 C4 -1.6(11)
C31 N6 C28 C29 -15(3)
C31 N6 C28 C27 172.8(18)
C32 N6 C28 C29 177.0(15)
C32 N6 C28 C27 4(2)
